data_4324788
loop_
_publ_author_name
'Alexander Yu. Makarov'
'Vladimir V. Zhivonitko'
'Arkady G. Makarov'
'Samat B. Zikirin'
'Irina Yu. Bagryanskaya'
'Victor A. Bagryansky'
'Yuri V. Gatilov'
'Irina G. Irtegova'
'Makhmut M. Shakirov'
'Andrey V. Zibarev'

_publ_contact_author_email bagryan@nioch.nsc.ru
_publ_contact_author_name 'Dr. I. Yu. Bagryanskaya'
_publ_section_title
;
 Interaction of 1,3,2,4-Benzodithiadiazines and Their 1-Se Congeners with
 Ph3P and Some Properties of the Iminophosphorane Products
;
_journal_name_full 'Inorganic Chemistry'
_journal_page_first 3017
_journal_page_last 3027
_journal_paper_doi 10.1021/ic102565x
_journal_volume 50
_journal_year 2011
_chemical_absolute_configuration unk
_chemical_formula_moiety 'C6 H6 N2 O S2'
_chemical_formula_sum 'C6 H6 N2 O S2'
_chemical_formula_weight 186.25
_chemical_melting_point 375
_chemical_name_systematic
; 
 2-{[(oxo-\l^4^-sulfanylidene)amino]sulfanyl}aniline 
;
_space_group_IT_number 4
_symmetry_cell_setting monoclinic
_symmetry_space_group_name_Hall 'P 2yb'
_symmetry_space_group_name_H-M 'P 1 21 1'
_atom_sites_solution_hydrogens geom
_atom_sites_solution_primary direct
_atom_sites_solution_secondary difmap
_audit_creation_method SHELXL-97
_cell_angle_alpha 90.00
_cell_angle_beta 115.677(15)
_cell_angle_gamma 90.00
_cell_formula_units_Z 2
_cell_length_a 9.106(2)
_cell_length_b 4.7383(14)
_cell_length_c 10.307(3)
_cell_measurement_reflns_used 36
_cell_measurement_temperature 203(2)
_cell_measurement_theta_max 12.35
_cell_measurement_theta_min 11.01
_cell_volume 400.80(19)
_computing_cell_refinement 'Bruker XSCANS'
_computing_data_collection 'Bruker XSCANS'
_computing_data_reduction 'Bruker SHELXTL'
_computing_molecular_graphics 'Bruker SHELXTL'
_computing_publication_material 'Bruker SHELXTL'
_computing_structure_refinement 'SHELXL-97 (Sheldrick, 1997)'
_computing_structure_solution 'SHELXS-97 (Sheldrick, 1990)'
_diffrn_ambient_temperature 203(2)
_diffrn_measured_fraction_theta_full 0.998
_diffrn_measured_fraction_theta_max 0.998
_diffrn_measurement_device_type 'Bruker P4'
_diffrn_measurement_method '2\q/\w scans'
_diffrn_radiation_monochromator graphite
_diffrn_radiation_source 'sealed tube'
_diffrn_radiation_type MoK\a
_diffrn_radiation_wavelength 0.71073
_diffrn_reflns_av_R_equivalents 0.0332
_diffrn_reflns_av_sigmaI/netI 0.0508
_diffrn_reflns_limit_h_max 12
_diffrn_reflns_limit_h_min 0
_diffrn_reflns_limit_k_max 4
_diffrn_reflns_limit_k_min -6
_diffrn_reflns_limit_l_max 13
_diffrn_reflns_limit_l_min -14
_diffrn_reflns_number 1384
_diffrn_reflns_theta_full 30.00
_diffrn_reflns_theta_max 30.00
_diffrn_reflns_theta_min 2.19
_diffrn_standards_decay_% -2.6
_diffrn_standards_interval_count 97
_diffrn_standards_number 3
_exptl_absorpt_coefficient_mu 0.603
_exptl_absorpt_correction_T_max 0.9586
_exptl_absorpt_correction_T_min 0.6212
_exptl_absorpt_correction_type empirical
_exptl_crystal_colour yellow
_exptl_crystal_density_diffrn 1.543
_exptl_crystal_description needle
_exptl_crystal_F_000 192
_exptl_crystal_recrystallization_method hexane
_exptl_crystal_size_max 0.98
_exptl_crystal_size_mid 0.20
_exptl_crystal_size_min 0.04
_refine_diff_density_max 0.295
_refine_diff_density_min -0.359
_refine_diff_density_rms 0.075
_refine_ls_abs_structure_details 'Flack H D (1983), Acta Cryst. A39, 876-881'
_refine_ls_abs_structure_Flack -0.01(18)
_refine_ls_extinction_method none
_refine_ls_goodness_of_fit_ref 1.075
_refine_ls_hydrogen_treatment refall
_refine_ls_matrix_type full
_refine_ls_number_parameters 124
_refine_ls_number_reflns 1312
_refine_ls_number_restraints 1
_refine_ls_restrained_S_all 1.075
_refine_ls_R_factor_all 0.0573
_refine_ls_R_factor_gt 0.0437
_refine_ls_shift/su_max 0.000
_refine_ls_shift/su_mean 0.000
_refine_ls_structure_factor_coef Fsqd
_refine_ls_weighting_details 'calc w=1/[\s^2^(Fo^2^)+(0.0417P)^2^+0.1886P] where P=(Fo^2^+2Fc^2^)/3'
_refine_ls_weighting_scheme calc
_refine_ls_wR_factor_gt 0.1010
_refine_ls_wR_factor_ref 0.1132
_reflns_number_gt 1082
_reflns_number_total 1312
_reflns_threshold_expression >2sigma(I)
_cod_data_source_file ic102565x_si_001_6.cif
_cod_data_source_block zv21h_compound_7
_cod_original_cell_volume 400.78(19)
_cod_original_sg_symbol_H-M 'P 21'
_cod_database_code 4324788

loop_
_symmetry_equiv_pos_as_xyz
'x, y, z'
'-x, y+1/2, -z'

loop_
_atom_site_label
_atom_site_type_symbol
_atom_site_fract_x
_atom_site_fract_y
_atom_site_fract_z
_atom_site_U_iso_or_equiv
_atom_site_adp_type
_atom_site_occupancy
_atom_site_symmetry_multiplicity
_atom_site_calc_flag
S1 S 0.10626(11) 0.0568(2) 0.29266(11) 0.0394(2) Uani 1 1 d
S2 S -0.16492(12) 0.2699(3) 0.32613(12) 0.0468(3) Uani 1 1 d
O1 O -0.1812(4) -0.0038(9) 0.3815(4) 0.0556(9) Uani 1 1 d
N1 N 0.3776(4) 0.4956(9) 0.4337(4) 0.0395(9) Uani 1 1 d
N2 N -0.0278(4) 0.3085(9) 0.2799(4) 0.0410(8) Uani 1 1 d
C1 C 0.2175(4) 0.2346(9) 0.2127(4) 0.0341(8) Uani 1 1 d
C5 C 0.2717(5) 0.2925(13) 0.0053(4) 0.0429(9) Uani 1 1 d
C4 C 0.3908(5) 0.4868(11) 0.0812(5) 0.0440(10) Uani 1 1 d
C2 C 0.3384(4) 0.4304(9) 0.2909(4) 0.0328(8) Uani 1 1 d
C3 C 0.4257(4) 0.5562(12) 0.2225(4) 0.0390(8) Uani 1 1 d
C6 C 0.1850(5) 0.1655(11) 0.0705(4) 0.0397(9) Uani 1 1 d
H1N H 0.445(4) 0.654(9) 0.471(4) 0.019(9) Uiso 1 1 d
H6 H 0.103(5) 0.001(11) 0.019(4) 0.031(11) Uiso 1 1 d
H5 H 0.246(5) 0.253(13) -0.091(4) 0.040(11) Uiso 1 1 d
H3 H 0.502(5) 0.712(12) 0.270(5) 0.048(14) Uiso 1 1 d
H4 H 0.456(5) 0.591(11) 0.039(4) 0.036(11) Uiso 1 1 d
H2N H 0.302(6) 0.466(11) 0.460(4) 0.037(12) Uiso 1 1 d

loop_
_atom_site_aniso_label
_atom_site_aniso_U_11
_atom_site_aniso_U_22
_atom_site_aniso_U_33
_atom_site_aniso_U_23
_atom_site_aniso_U_13
_atom_site_aniso_U_12
S1 0.0352(4) 0.0381(5) 0.0528(5) 0.0072(5) 0.0265(4) 0.0012(4)
S2 0.0407(5) 0.0539(7) 0.0610(6) 0.0065(6) 0.0363(5) 0.0037(5)
O1 0.0625(19) 0.057(2) 0.070(2) 0.0076(19) 0.0499(17) -0.0041(18)
N1 0.0346(16) 0.049(2) 0.0399(16) -0.0048(16) 0.0206(14) -0.0006(16)
N2 0.0369(15) 0.044(2) 0.0511(17) 0.0099(18) 0.0279(14) 0.0031(16)
C1 0.0291(15) 0.040(2) 0.0403(17) 0.0031(17) 0.0214(13) 0.0046(16)
C5 0.0392(19) 0.056(3) 0.0395(18) -0.002(2) 0.0224(15) 0.004(2)
C4 0.040(2) 0.053(3) 0.053(2) 0.005(2) 0.0331(18) 0.0035(19)
C2 0.0270(15) 0.0360(19) 0.0394(17) -0.0020(17) 0.0181(13) 0.0037(15)
C3 0.0292(15) 0.044(2) 0.048(2) -0.004(2) 0.0208(15) -0.004(2)
C6 0.0315(17) 0.048(2) 0.0415(19) -0.0026(19) 0.0173(15) 0.0037(17)

loop_
_atom_type_symbol
_atom_type_description
_atom_type_scat_dispersion_real
_atom_type_scat_dispersion_imag
_atom_type_scat_source
C C 0.0033 0.0016 'International Tables Vol C Tables 4.2.6.8 and 6.1.1.4'
H H 0.0000 0.0000 'International Tables Vol C Tables 4.2.6.8 and 6.1.1.4'
N N 0.0061 0.0033 'International Tables Vol C Tables 4.2.6.8 and 6.1.1.4'
O O 0.0106 0.0060 'International Tables Vol C Tables 4.2.6.8 and 6.1.1.4'
S S 0.1246 0.1234 'International Tables Vol C Tables 4.2.6.8 and 6.1.1.4'

loop_
_geom_angle_atom_site_label_1
_geom_angle_atom_site_label_2
_geom_angle_atom_site_label_3
_geom_angle
N2 S1 C1 99.78(18)
O1 S2 N2 117.8(2)
C2 N1 H1N 116(2)
C2 N1 H2N 115(3)
H1N N1 H2N 118(4)
S2 N2 S1 123.9(3)
C2 C1 C6 121.0(4)
C2 C1 S1 120.9(3)
C6 C1 S1 118.1(3)
C6 C5 C4 119.4(4)
C6 C5 H5 120(3)
C4 C5 H5 121(3)
C5 C4 C3 121.3(4)
C5 C4 H4 123(2)
C3 C4 H4 115(2)
N1 C2 C1 122.3(3)
N1 C2 C3 119.7(4)
C1 C2 C3 117.9(3)
C4 C3 C2 120.2(4)
C4 C3 H3 119(3)
C2 C3 H3 120(3)
C5 C6 C1 120.1(4)
C5 C6 H6 121(2)
C1 C6 H6 119(2)

loop_
_geom_bond_atom_site_label_1
_geom_bond_atom_site_label_2
_geom_bond_distance
S1 N2 1.670(4)
S1 C1 1.772(4)
S2 O1 1.450(4)
S2 N2 1.528(3)
N1 C2 1.390(5)
N1 H1N 0.94(4)
N1 H2N 0.85(5)
C1 C2 1.397(6)
C1 C6 1.402(5)
C5 C6 1.377(6)
C5 C4 1.378(7)
C5 H5 0.94(4)
C4 C3 1.389(6)
C4 H4 1.01(4)
C2 C3 1.403(5)
C3 H3 0.99(5)
C6 H6 1.05(5)

loop_
_geom_torsion_atom_site_label_1
_geom_torsion_atom_site_label_2
_geom_torsion_atom_site_label_3
_geom_torsion_atom_site_label_4
_geom_torsion
O1 S2 N2 S1 -1.3(4)
C1 S1 N2 S2 176.8(3)
N2 S1 C1 C2 79.8(3)
N2 S1 C1 C6 -102.5(3)
C6 C5 C4 C3 0.3(7)
C6 C1 C2 N1 -177.6(4)
S1 C1 C2 N1 0.1(5)
C6 C1 C2 C3 0.2(6)
S1 C1 C2 C3 177.8(3)
C5 C4 C3 C2 -0.7(7)
N1 C2 C3 C4 178.2(4)
C1 C2 C3 C4 0.4(6)
C4 C5 C6 C1 0.2(7)
C2 C1 C6 C5 -0.5(6)
S1 C1 C6 C5 -178.2(4)

loop_
_cod_related_entry_id
_cod_related_entry_database
_cod_related_entry_code
1 ChemSpider 30661158
